data_7103743
loop_
_publ_author_name
'Jean-Claude Berthet'
'Michel Ephritikhine'
'Martine Nierlich'

_publ_section_title
;
A novel coordination geometry for the uranyl ion. 
Rhombohedral uranium environment in [UO2(OTf)2(bpy)2] and [UO2(phen)3][OTf]2
;
_journal_name_full 'Chemical communications (Cambridge, England)'
_journal_paper_doi 10.1039/b303255h
_journal_year 2003
_chemical_formula_sum 'C22 H16 F6 N4 O8 S2 U'
_chemical_formula_weight 880.54
_space_group_IT_number 2
_symmetry_cell_setting triclinic
_symmetry_space_group_name_Hall '-P 1'
_symmetry_space_group_name_H-M 'P -1'
_atom_sites_solution_hydrogens geom
_atom_sites_solution_primary direct
_atom_sites_solution_secondary difmap
_audit_creation_method SHELXL-97
_cell_angle_alpha 102.13(3)
_cell_angle_beta 92.66(3)
_cell_angle_gamma 102.87(3)
_cell_formula_units_Z 1
_cell_length_a 6.0290(12)
_cell_length_b 10.031(2)
_cell_length_c 11.462(2)
_cell_measurement_reflns_used 4085
_cell_measurement_temperature 123(2)
_cell_measurement_theta_max 25
_cell_measurement_theta_min 2
_cell_volume 657.5(2)
_computing_cell_refinement 'DENZO(Otwinowski& Minor,1997)'
_computing_data_collection 'DENZO(Otwinowski& Minor,1997)'
_computing_data_reduction 'DENZO(Otwinowski& Minor,1997)'
_computing_molecular_graphics 'SHELXTL (Sheldrick,1997)'
_computing_publication_material 'SHELXTL (Sheldrick,1997)'
_computing_structure_refinement 'SHELXL-93 (Sheldrick, 1990)'
_computing_structure_solution 'SHELXS-86 (Sheldrick, 1990)'
_diffrn_ambient_temperature 123(2)
_diffrn_measured_fraction_theta_full 0.905
_diffrn_measured_fraction_theta_max 0.905
_diffrn_measurement_device 'Nonius Kappa CCD diffractometer'
_diffrn_measurement_method '\f rotation scans with 2\%steps'
_diffrn_radiation_monochromator graphite
_diffrn_radiation_source 'fine-focus sealed tube'
_diffrn_radiation_type MoK\a
_diffrn_radiation_wavelength 0.71073
_diffrn_reflns_av_R_equivalents 0.0330
_diffrn_reflns_av_sigmaI/netI 0.0386
_diffrn_reflns_limit_h_max 6
_diffrn_reflns_limit_h_min 0
_diffrn_reflns_limit_k_max 11
_diffrn_reflns_limit_k_min -11
_diffrn_reflns_limit_l_max 13
_diffrn_reflns_limit_l_min -13
_diffrn_reflns_number 4085
_diffrn_reflns_theta_full 24.70
_diffrn_reflns_theta_max 24.70
_diffrn_reflns_theta_min 3.11
_diffrn_standards_number 0
_exptl_absorpt_coefficient_mu 6.429
_exptl_absorpt_correction_T_max 0.785
_exptl_absorpt_correction_T_min 0.478
_exptl_absorpt_correction_type empirical
_exptl_absorpt_process_details 'MULABS in PLATON;Spek,1998'
_exptl_crystal_colour yellow
_exptl_crystal_density_diffrn 2.224
_exptl_crystal_density_method 'not measured'
_exptl_crystal_description irregular
_exptl_crystal_F_000 418
_exptl_crystal_size_max 0.150
_exptl_crystal_size_mid 0.100
_exptl_crystal_size_min 0.050
_refine_diff_density_max 1.432
_refine_diff_density_min -2.503
_refine_diff_density_rms 0.135
_refine_ls_extinction_method none
_refine_ls_goodness_of_fit_ref 0.949
_refine_ls_hydrogen_treatment mixed
_refine_ls_matrix_type full
_refine_ls_number_parameters 196
_refine_ls_number_reflns 2016
_refine_ls_number_restraints 0
_refine_ls_restrained_S_all 0.949
_refine_ls_R_factor_all 0.0248
_refine_ls_R_factor_gt 0.0248
_refine_ls_shift/su_max 0.001
_refine_ls_shift/su_mean 0.000
_refine_ls_structure_factor_coef Fsqd
_refine_ls_weighting_details 'calc w=1/[\s^2^(Fo^2^)+(0.0536P)^2^+0.0000P] where P=(Fo^2^+2Fc^2^)/3'
_refine_ls_weighting_scheme calc
_refine_ls_wR_factor_gt 0.0621
_refine_ls_wR_factor_ref 0.0621
_reflns_number_gt 2015
_reflns_number_total 2016
_reflns_threshold_expression >2sigma(I)
_cod_data_source_file b303255h.txt
_cod_data_source_block 2jc
_cod_original_sg_symbol_H-M P-1
_cod_database_code 7103743

loop_
_symmetry_equiv_pos_as_xyz
'x, y, z'
'-x, -y, -z'

loop_
_atom_site_label
_atom_site_type_symbol
_atom_site_fract_x
_atom_site_fract_y
_atom_site_fract_z
_atom_site_U_iso_or_equiv
_atom_site_adp_type
_atom_site_occupancy
_atom_site_symmetry_multiplicity
_atom_site_calc_flag
_atom_site_refinement_flags
_atom_site_disorder_assembly
_atom_site_disorder_group
U U 0.0000 0.0000 0.0000 0.01439(11) Uani 1 2 d S . .
S S -0.01382(19) -0.26123(11) -0.27018(9) 0.0176(2) Uani 1 1 d . . .
F1 F -0.1756(6) -0.4296(3) -0.4770(3) 0.0376(8) Uani 1 1 d . . .
F2 F -0.3148(6) -0.2489(3) -0.4377(3) 0.0374(7) Uani 1 1 d . . .
F3 F -0.4249(6) -0.4172(4) -0.3480(3) 0.0427(8) Uani 1 1 d . . .
O1 O -0.2539(5) 0.0502(3) 0.0353(3) 0.0172(6) Uani 1 1 d . . .
O2 O -0.1380(6) -0.1861(3) -0.1808(3) 0.0191(7) Uani 1 1 d . . .
O3 O 0.0518(6) -0.3778(4) -0.2357(3) 0.0281(8) Uani 1 1 d . . .
O4 O 0.1512(6) -0.1717(4) -0.3221(3) 0.0306(8) Uani 1 1 d . . .
N1 N -0.2743(6) -0.2216(4) 0.0477(3) 0.0166(7) Uani 1 1 d . . .
N2 N 0.1156(7) -0.0961(4) 0.1822(3) 0.0181(8) Uani 1 1 d . . .
C1 C -0.4795(8) -0.2723(5) -0.0171(4) 0.0184(9) Uani 1 1 d . . .
H1B H -0.5009 -0.2447 -0.0885 0.022 Uiso 1 1 calc R . .
C2 C -0.6614(8) -0.3637(5) 0.0171(4) 0.0226(10) Uani 1 1 d . . .
H2A H -0.8013 -0.3951 -0.0295 0.027 Uiso 1 1 calc R . .
C3 C -0.6276(9) -0.4063(5) 0.1226(4) 0.0231(10) Uani 1 1 d . . .
H3B H -0.7448 -0.4682 0.1476 0.028 Uiso 1 1 calc R . .
C4 C -0.4190(9) -0.3563(5) 0.1901(4) 0.0220(10) Uani 1 1 d . . .
H4B H -0.3938 -0.3844 0.2609 0.026 Uiso 1 1 calc R . .
C5 C -0.2451(8) -0.2624(5) 0.1510(4) 0.0184(9) Uani 1 1 d . . .
C6 C -0.0199(8) -0.1993(4) 0.2217(4) 0.0166(9) Uani 1 1 d . . .
C7 C 0.0459(9) -0.2454(5) 0.3220(4) 0.0245(10) Uani 1 1 d . . .
H7A H -0.0517 -0.3173 0.3474 0.029 Uiso 1 1 calc R . .
C8 C 0.2603(9) -0.1815(5) 0.3829(4) 0.0259(10) Uani 1 1 d . . .
H8A H 0.3061 -0.2076 0.4517 0.031 Uiso 1 1 calc R . .
C9 C 0.4058(8) -0.0784(5) 0.3404(4) 0.0233(10) Uani 1 1 d . . .
H9A H 0.5520 -0.0364 0.3783 0.028 Uiso 1 1 calc R . .
C10 C 0.3273(8) -0.0396(5) 0.2399(4) 0.0207(9) Uani 1 1 d . . .
H10A H 0.4251 0.0287 0.2107 0.025 Uiso 1 1 calc R . .
C11 C -0.2462(9) -0.3431(5) -0.3899(4) 0.0243(10) Uani 1 1 d . . .

loop_
_atom_site_aniso_label
_atom_site_aniso_U_11
_atom_site_aniso_U_22
_atom_site_aniso_U_33
_atom_site_aniso_U_23
_atom_site_aniso_U_13
_atom_site_aniso_U_12
U 0.01265(16) 0.01240(14) 0.01762(15) 0.00537(9) 0.00154(8) 0.00012(9)
S 0.0159(6) 0.0168(5) 0.0179(5) 0.0045(4) 0.0018(4) -0.0012(4)
F1 0.047(2) 0.0355(17) 0.0241(15) -0.0063(13) -0.0047(13) 0.0100(15)
F2 0.043(2) 0.0384(17) 0.0313(16) 0.0096(13) -0.0096(13) 0.0116(15)
F3 0.0296(18) 0.049(2) 0.0366(17) 0.0132(15) -0.0045(13) -0.0186(16)
O1 0.0151(16) 0.0163(15) 0.0202(15) 0.0047(12) 0.0010(12) 0.0035(13)
O2 0.0184(17) 0.0170(15) 0.0180(15) 0.0017(12) 0.0010(12) -0.0015(13)
O3 0.033(2) 0.0246(18) 0.0289(18) 0.0058(14) 0.0006(14) 0.0110(16)
O4 0.0258(19) 0.0325(19) 0.0287(18) 0.0079(15) 0.0054(14) -0.0043(16)
N1 0.0166(19) 0.0137(17) 0.0208(18) 0.0069(14) 0.0046(14) 0.0026(15)
N2 0.019(2) 0.0145(18) 0.0202(18) 0.0054(14) -0.0008(14) 0.0010(16)
C1 0.016(2) 0.015(2) 0.023(2) 0.0054(17) -0.0006(17) -0.0003(18)
C2 0.016(2) 0.018(2) 0.031(3) -0.0007(19) -0.0005(18) 0.0040(19)
C3 0.022(3) 0.016(2) 0.031(2) 0.0079(19) 0.0085(19) 0.0013(19)
C4 0.027(3) 0.018(2) 0.021(2) 0.0067(18) 0.0037(18) 0.003(2)
C5 0.018(2) 0.015(2) 0.024(2) 0.0070(17) 0.0035(17) 0.0032(18)
C6 0.014(2) 0.016(2) 0.022(2) 0.0068(17) 0.0026(16) 0.0035(17)
C7 0.027(3) 0.024(2) 0.024(2) 0.0135(19) 0.0050(19) 0.001(2)
C8 0.027(3) 0.030(3) 0.023(2) 0.0092(19) 0.0006(19) 0.007(2)
C9 0.018(3) 0.026(2) 0.025(2) 0.0050(19) -0.0012(18) 0.006(2)
C10 0.020(2) 0.016(2) 0.026(2) 0.0072(18) 0.0007(18) 0.0026(19)
C11 0.025(3) 0.026(2) 0.019(2) 0.0063(19) 0.0003(18) 0.000(2)

loop_
_atom_type_symbol
_atom_type_description
_atom_type_scat_dispersion_real
_atom_type_scat_dispersion_imag
_atom_type_scat_source
C C 0.0033 0.0016 'International Tables Vol C Tables 4.2.6.8 and 6.1.1.4'
H H 0.0000 0.0000 'International Tables Vol C Tables 4.2.6.8 and 6.1.1.4'
N N 0.0061 0.0033 'International Tables Vol C Tables 4.2.6.8 and 6.1.1.4'
O O 0.0106 0.0060 'International Tables Vol C Tables 4.2.6.8 and 6.1.1.4'
F F 0.0171 0.0103 'International Tables Vol C Tables 4.2.6.8 and 6.1.1.4'
S S 0.1246 0.1234 'International Tables Vol C Tables 4.2.6.8 and 6.1.1.4'
U U -9.6767 9.6646 'International Tables Vol C Tables 4.2.6.8 and 6.1.1.4'

loop_
_geom_angle_atom_site_label_1
_geom_angle_atom_site_label_2
_geom_angle_atom_site_label_3
_geom_angle
_geom_angle_site_symmetry_1
_geom_angle_site_symmetry_3
_geom_angle_publ_flag
O1 U O1 180.0 . 2 ?
O1 U O2 100.75(12) . . ?
O1 U O2 79.25(12) 2 . ?
O1 U O2 79.25(12) . 2 ?
O1 U O2 100.75(12) 2 2 ?
O2 U O2 180.0 . 2 ?
O1 U N2 104.17(13) . . ?
O1 U N2 75.83(13) 2 . ?
O2 U N2 112.59(11) . . ?
O2 U N2 67.41(11) 2 . ?
O1 U N2 75.83(13) . 2 ?
O1 U N2 104.17(13) 2 2 ?
O2 U N2 67.41(11) . 2 ?
O2 U N2 112.59(11) 2 2 ?
N2 U N2 180.00(8) . 2 ?
O1 U N1 74.13(13) . . ?
O1 U N1 105.87(13) 2 . ?
O2 U N1 68.12(11) . . ?
O2 U N1 111.88(11) 2 . ?
N2 U N1 60.77(12) . . ?
N2 U N1 119.23(12) 2 . ?
O1 U N1 105.87(13) . 2 ?
O1 U N1 74.13(13) 2 2 ?
O2 U N1 111.88(11) . 2 ?
O2 U N1 68.12(11) 2 2 ?
N2 U N1 119.23(12) . 2 ?
N2 U N1 60.77(12) 2 2 ?
N1 U N1 180.0 . 2 ?
O4 S O3 117.3(2) . . ?
O4 S O2 114.2(2) . . ?
O3 S O2 113.6(2) . . ?
O4 S C11 104.9(2) . . ?
O3 S C11 104.2(2) . . ?
O2 S C11 99.9(2) . . ?
S O2 U 131.25(19) . . ?
C1 N1 C5 117.7(4) . . ?
C1 N1 U 117.9(3) . . ?
C5 N1 U 122.2(3) . . ?
C6 N2 C10 117.8(4) . . ?
C6 N2 U 124.3(3) . . ?
C10 N2 U 117.9(3) . . ?
N1 C1 C2 123.7(4) . . ?
C3 C2 C1 118.0(4) . . ?
C4 C3 C2 119.5(4) . . ?
C3 C4 C5 119.3(4) . . ?
N1 C5 C4 121.9(4) . . ?
N1 C5 C6 115.8(4) . . ?
C4 C5 C6 122.3(4) . . ?
N2 C6 C7 122.7(4) . . ?
N2 C6 C5 115.3(4) . . ?
C7 C6 C5 122.0(4) . . ?
C8 C7 C6 118.5(4) . . ?
C9 C8 C7 119.5(4) . . ?
C10 C9 C8 118.2(4) . . ?
N2 C10 C9 123.3(4) . . ?
F2 C11 F1 107.5(4) . . ?
F2 C11 F3 108.6(4) . . ?
F1 C11 F3 108.3(4) . . ?
F2 C11 S 111.6(3) . . ?
F1 C11 S 110.0(4) . . ?
F3 C11 S 110.7(3) . . ?

loop_
_geom_bond_atom_site_label_1
_geom_bond_atom_site_label_2
_geom_bond_distance
_geom_bond_site_symmetry_2
_geom_bond_publ_flag
U O1 1.754(3) . ?
U O1 1.754(3) 2 ?
U O2 2.448(3) . ?
U O2 2.448(3) 2 ?
U N2 2.605(4) . ?
U N2 2.605(4) 2 ?
U N1 2.633(4) . ?
U N1 2.633(4) 2 ?
S O4 1.425(4) . ?
S O3 1.437(4) . ?
S O2 1.476(3) . ?
S C11 1.832(5) . ?
F1 C11 1.330(6) . ?
F2 C11 1.318(6) . ?
F3 C11 1.336(6) . ?
N1 C1 1.347(6) . ?
N1 C5 1.348(6) . ?
N2 C6 1.341(6) . ?
N2 C10 1.352(6) . ?
C1 C2 1.392(7) . ?
C2 C3 1.385(7) . ?
C3 C4 1.378(7) . ?
C4 C5 1.404(7) . ?
C5 C6 1.484(6) . ?
C6 C7 1.399(6) . ?
C7 C8 1.388(7) . ?
C8 C9 1.387(7) . ?
C9 C10 1.386(7) . ?
